data_7050822
loop_
_publ_author_name
'Lu, Wen-Jie'
'Zhang, Lin-Ping'
'Song, Hai-Bin'
'Wang, Quan-Ming'
'Mak, Thomas C. W.'

_publ_section_title
;
 Novel lanthanide(iii) coordination networks based on
 1,2-bis(4-pyridyl)ethane-N,N'-dioxide and
 trans-1,2-bis(4-pyridyl)ethene-N,N'-dioxide
;
_journal_issue 6
_journal_name_full 'New Journal of Chemistry'
_journal_page_first 775
_journal_page_last 781
_journal_paper_doi 10.1039/b111660f
_journal_volume 26
_journal_year 2002
_chemical_formula_sum 'C15 H22 Cl2 La N5 O13'
_chemical_formula_weight 690.19
_chemical_name_systematic ?
_space_group_IT_number 2
_symmetry_cell_setting triclinic
_symmetry_Int_Tables_number 2
_symmetry_space_group_name_Hall '-P 1'
_symmetry_space_group_name_H-M 'P -1'
_atom_sites_solution_hydrogens geom
_atom_sites_solution_primary direct
_atom_sites_solution_secondary difmap
_audit_creation_method SHELXL-97
_cell_angle_alpha 78.380(5)
_cell_angle_beta 82.011(5)
_cell_angle_gamma 89.895(5)
_cell_formula_units_Z 1
_cell_length_a 9.609(2)
_cell_length_b 10.801(3)
_cell_length_c 13.566(3)
_cell_measurement_temperature 293(2)
_cell_volume 1365.2(6)
_computing_structure_refinement 'SHELXL-97 (Sheldrick, 1997)'
_computing_structure_solution 'SHELXS-97 (Sheldrick, 1990)'
_diffrn_ambient_temperature 293(2)
_diffrn_measured_fraction_theta_full 0.975
_diffrn_measured_fraction_theta_max 0.975
_diffrn_radiation_monochromator graphite
_diffrn_radiation_source 'fine-focus sealed tube'
_diffrn_radiation_type MoK\a
_diffrn_radiation_wavelength 0.71073
_diffrn_reflns_av_R_equivalents 0.0417
_diffrn_reflns_av_sigmaI/netI 0.1156
_diffrn_reflns_limit_h_max 12
_diffrn_reflns_limit_h_min -12
_diffrn_reflns_limit_k_max 14
_diffrn_reflns_limit_k_min -8
_diffrn_reflns_limit_l_max 17
_diffrn_reflns_limit_l_min -17
_diffrn_reflns_number 9333
_diffrn_reflns_theta_full 28.06
_diffrn_reflns_theta_max 28.06
_diffrn_reflns_theta_min 1.55
_exptl_absorpt_coefficient_mu 1.826
_exptl_absorpt_correction_T_max 1.000
_exptl_absorpt_correction_T_min 0.788
_exptl_absorpt_correction_type SADABS
_exptl_crystal_colour colorless
_exptl_crystal_density_diffrn 1.679
_exptl_crystal_density_method 'not measured'
_exptl_crystal_description block-like
_exptl_crystal_F_000 684
_exptl_crystal_size_max 0.18
_exptl_crystal_size_mid 0.16
_exptl_crystal_size_min 0.12
_refine_diff_density_max 1.366
_refine_diff_density_min -0.833
_refine_diff_density_rms 0.171
_refine_ls_extinction_method none
_refine_ls_goodness_of_fit_ref 0.978
_refine_ls_hydrogen_treatment mixed
_refine_ls_matrix_type full
_refine_ls_number_parameters 352
_refine_ls_number_reflns 6474
_refine_ls_number_restraints 30
_refine_ls_restrained_S_all 0.982
_refine_ls_R_factor_all 0.1043
_refine_ls_R_factor_gt 0.0627
_refine_ls_shift/su_max 0.000
_refine_ls_shift/su_mean 0.000
_refine_ls_structure_factor_coef Fsqd
_refine_ls_weighting_details 'calc w=1/[\s^2^(Fo^2^)+(0.0930P)^2^+0.0000P] where P=(Fo^2^+2Fc^2^)/3'
_refine_ls_weighting_scheme calc
_refine_ls_wR_factor_gt 0.1560
_refine_ls_wR_factor_ref 0.1782
_reflns_number_gt 4154
_reflns_number_total 6474
_reflns_threshold_expression >2sigma(I)
_cod_data_source_file b111660f.txt
_cod_data_source_block compound_5
_cod_depositor_comments
;
The following automatic conversions were performed:
'_symmetry_cell_setting' value 'Triclinic' changed to 'triclinic'
according to '/home/saulius/struct/CIF-dictionaries/cif_core.dic'
dictionary named 'cif_core.dic' version 2.4.1 from 2010-06-29.

Automatic conversion script
Id: cif_fix_enum 1527 2010-12-29 10:47:43Z saulius 
;
_cod_original_sg_symbol_H-M P-1
_cod_database_code 7050822

loop_
_symmetry_equiv_pos_as_xyz
'x, y, z'
'-x, -y, -z'

loop_
_atom_site_label
_atom_site_type_symbol
_atom_site_fract_x
_atom_site_fract_y
_atom_site_fract_z
_atom_site_U_iso_or_equiv
_atom_site_adp_type
_atom_site_occupancy
_atom_site_symmetry_multiplicity
_atom_site_calc_flag
_atom_site_refinement_flags
_atom_site_disorder_assembly
_atom_site_disorder_group
La1 La 0.55170(5) 0.49046(4) 0.33634(4) 0.03439(17) Uani 1 1 d . . .
O1 O 0.4201(5) 0.3972(4) 0.5130(4) 0.0350(12) Uani 1 1 d . . .
O2 O 0.3830(6) 0.3488(5) 0.2914(5) 0.0504(15) Uani 1 1 d . . .
O3 O 0.5786(8) 0.5667(6) 0.1378(5) 0.0612(17) Uani 1 1 d . . .
O4 O 0.6993(7) 0.4042(6) 0.1909(5) 0.0589(17) Uani 1 1 d . . .
O5 O 0.7217(11) 0.4877(10) 0.0307(6) 0.110(3) Uani 1 1 d . . .
O6 O 0.4693(7) 0.7275(6) 0.2840(6) 0.0641(19) Uani 1 1 d . . .
O7 O 0.3027(7) 0.5848(6) 0.3268(6) 0.0635(18) Uani 1 1 d . . .
O8 O 0.2537(9) 0.7780(8) 0.2605(8) 0.100(3) Uani 1 1 d . . .
O9 O 0.6164(7) 0.2496(6) 0.3942(5) 0.0535(15) Uani 1 1 d . . .
O10 O 0.7538(6) 0.3841(6) 0.4343(6) 0.0615(18) Uani 1 1 d . . .
O11 O 0.7437(9) 0.1871(7) 0.5122(8) 0.096(3) Uani 1 1 d . . .
N1 N 0.3205(6) 0.3041(5) 0.5234(5) 0.0331(14) Uani 1 1 d . . .
N2 N 0.4049(7) 0.2607(7) 0.2340(6) 0.0456(17) Uani 1 1 d . . .
N3 N 0.6678(10) 0.4865(9) 0.1176(6) 0.061(2) Uani 1 1 d . . .
N4 N 0.3396(9) 0.7005(7) 0.2896(6) 0.058(2) Uani 1 1 d . . .
N5 N 0.7084(8) 0.2715(8) 0.4482(7) 0.057(2) Uani 1 1 d . . .
C1 C 0.1910(8) 0.3351(7) 0.5042(7) 0.0423(19) Uani 1 1 d . . .
H1A H 0.1701 0.4197 0.4838 0.051 Uiso 1 1 calc R . .
C2 C 0.0876(9) 0.2425(8) 0.5145(7) 0.049(2) Uani 1 1 d . . .
H2A H -0.0029 0.2649 0.5025 0.059 Uiso 1 1 calc R . .
C3 C 0.1198(9) 0.1161(7) 0.5428(6) 0.0410(19) Uani 1 1 d . . .
C4 C 0.2537(9) 0.0886(7) 0.5630(6) 0.0402(19) Uani 1 1 d . . .
H4A H 0.2772 0.0050 0.5846 0.048 Uiso 1 1 calc R . .
C5 C 0.3546(8) 0.1842(7) 0.5514(6) 0.0394(18) Uani 1 1 d . . .
H5A H 0.4458 0.1644 0.5633 0.047 Uiso 1 1 calc R . .
C6 C 0.0098(9) 0.0124(8) 0.5512(3) 0.050(2) Uani 1 1 d D . .
H6A H 0.0380 -0.0647 0.5930 0.059 Uiso 1 1 calc R . .
H6B H -0.0791 0.0368 0.5844 0.059 Uiso 1 1 calc R . .
C7 C 0.4138(11) 0.1396(9) 0.2770(8) 0.061(3) Uani 1 1 d . . .
H7A H 0.4045 0.1153 0.3474 0.073 Uiso 1 1 calc R . .
C8 C 0.4361(13) 0.0514(9) 0.2190(8) 0.066(3) Uani 1 1 d . . .
H8A H 0.4410 -0.0331 0.2502 0.080 Uiso 1 1 calc R . .
C9 C 0.4519(11) 0.0843(8) 0.1140(8) 0.059(3) Uani 1 1 d . . .
C10 C 0.4410(12) 0.2088(9) 0.0716(7) 0.062(3) Uani 1 1 d . . .
H10A H 0.4503 0.2341 0.0012 0.074 Uiso 1 1 calc R . .
C11 C 0.4163(10) 0.2981(9) 0.1313(7) 0.053(2) Uani 1 1 d . . .
H11A H 0.4076 0.3827 0.1016 0.064 Uiso 1 1 calc R . .
C12 C 0.4878(16) -0.0209(9) 0.0564(2) 0.092(4) Uani 1 1 d D . .
H12A H 0.5717 -0.0614 0.0782 0.110 Uiso 1 1 calc R . .
H12B H 0.4118 -0.0838 0.0746 0.110 Uiso 1 1 calc R . .
C13 C 0.8017(15) 0.7445(12) 0.2125(10) 0.102(5) Uani 1 1 d . . .
H13A H 0.8981 0.7701 0.2096 0.153 Uiso 1 1 calc R . .
H13B H 0.7414 0.8073 0.2350 0.153 Uiso 1 1 calc R . .
H13C H 0.7847 0.7356 0.1462 0.153 Uiso 1 1 calc R . .
O12 O 0.7741(7) 0.6282(6) 0.2810(5) 0.0624(18) Uani 1 1 d . . .
H12O H 0.8445 0.5831 0.2920 0.080 Uiso 1 1 d . . .
C14 C 1.0530(18) 0.440(2) 0.2396(15) 0.164(9) Uani 1 1 d . . .
H14A H 1.1010 0.4812 0.1743 0.197 Uiso 1 1 calc R . .
H14B H 0.9661 0.4027 0.2313 0.197 Uiso 1 1 calc R . .
H14C H 1.1110 0.3759 0.2710 0.197 Uiso 1 1 calc R . .
O13 O 1.0252(9) 0.5302(11) 0.3016(10) 0.126(4) Uani 1 1 d . . .
H13O H 1.0878 0.5297 0.3371 0.200 Uiso 1 1 calc R . .
C15 C 0.1012(11) 0.7960(14) -0.0818(8) 0.135(7) Uani 1 1 d D . .
Cl1 Cl 0.1685(9) 0.9105(6) -0.1838(5) 0.217(3) Uani 1 1 d D . .
Cl2 Cl 0.1676(11) 0.8113(18) 0.0262(7) 0.065(4) Uani 0.25 1 d PDU . .
Cl3 Cl -0.0831(10) 0.7981(16) -0.0719(11) 0.088(5) Uani 0.25 1 d PDU . .
Cl4 Cl 0.1219(12) 0.832(2) 0.0315(8) 0.084(6) Uani 0.25 1 d PDU . .
Cl5 Cl -0.0658(14) 0.750(2) -0.0804(15) 0.143(9) Uani 0.25 1 d PDU . .

loop_
_atom_site_aniso_label
_atom_site_aniso_U_11
_atom_site_aniso_U_22
_atom_site_aniso_U_33
_atom_site_aniso_U_23
_atom_site_aniso_U_13
_atom_site_aniso_U_12
La1 0.0380(3) 0.0300(3) 0.0379(3) -0.01517(17) -0.00292(18) -0.00915(17)
O1 0.036(3) 0.026(3) 0.043(3) -0.013(2) 0.000(2) -0.016(2)
O2 0.052(4) 0.050(4) 0.060(4) -0.038(3) -0.006(3) -0.010(3)
O3 0.073(5) 0.053(4) 0.058(4) -0.009(3) -0.011(4) 0.005(4)
O4 0.067(4) 0.062(4) 0.051(4) -0.022(3) -0.006(3) 0.000(3)
O5 0.128(8) 0.154(9) 0.041(5) -0.017(5) 0.007(5) 0.005(7)
O6 0.058(4) 0.034(4) 0.100(6) -0.007(3) -0.021(4) -0.008(3)
O7 0.056(4) 0.043(4) 0.090(5) -0.011(3) -0.012(4) -0.006(3)
O8 0.092(6) 0.065(5) 0.147(9) -0.004(5) -0.057(6) 0.014(5)
O9 0.059(4) 0.045(4) 0.061(4) -0.023(3) -0.005(3) -0.003(3)
O10 0.047(4) 0.044(4) 0.102(6) -0.027(4) -0.019(4) -0.007(3)
O11 0.100(6) 0.053(5) 0.147(8) -0.015(5) -0.068(6) 0.025(4)
N1 0.032(3) 0.025(3) 0.046(4) -0.017(3) -0.005(3) -0.011(3)
N2 0.050(4) 0.043(4) 0.053(5) -0.028(3) -0.013(3) -0.009(3)
N3 0.071(6) 0.068(6) 0.042(5) -0.008(4) -0.002(4) -0.014(5)
N4 0.070(6) 0.042(5) 0.070(6) -0.015(4) -0.028(5) 0.006(4)
N5 0.048(5) 0.050(5) 0.082(6) -0.028(4) -0.020(4) 0.008(4)
C1 0.041(5) 0.028(4) 0.057(5) -0.008(4) -0.006(4) -0.008(3)
C2 0.039(5) 0.047(5) 0.066(6) -0.017(4) -0.014(4) -0.018(4)
C3 0.048(5) 0.034(4) 0.044(5) -0.016(3) -0.002(4) -0.016(4)
C4 0.047(5) 0.028(4) 0.045(5) -0.006(3) -0.008(4) -0.014(3)
C5 0.037(4) 0.035(5) 0.048(5) -0.013(4) -0.008(4) -0.009(3)
C6 0.045(5) 0.039(5) 0.065(6) -0.010(4) -0.009(4) -0.023(4)
C7 0.088(8) 0.046(6) 0.050(6) -0.018(4) -0.003(5) -0.017(5)
C8 0.109(9) 0.039(5) 0.050(6) -0.013(4) -0.005(6) -0.010(5)
C9 0.089(8) 0.035(5) 0.060(6) -0.026(4) -0.007(5) -0.009(5)
C10 0.097(8) 0.047(6) 0.046(5) -0.022(4) -0.012(5) -0.009(5)
C11 0.064(6) 0.047(5) 0.055(6) -0.016(4) -0.024(5) -0.003(4)
C12 0.154(13) 0.058(7) 0.063(7) -0.035(6) 0.018(8) -0.021(7)
C13 0.113(11) 0.101(10) 0.079(9) -0.007(7) 0.015(8) -0.058(9)
O12 0.059(4) 0.065(4) 0.061(4) -0.021(3) 0.012(3) -0.025(3)
C14 0.090(12) 0.27(3) 0.158(19) -0.103(18) -0.023(12) 0.044(14)
O13 0.055(5) 0.171(11) 0.165(11) -0.069(8) -0.013(6) -0.014(6)
C15 0.097(11) 0.099(12) 0.180(19) -0.013(11) 0.056(11) -0.019(9)
Cl1 0.293(9) 0.167(6) 0.162(6) 0.016(4) -0.009(6) -0.039(6)
Cl2 0.009(6) 0.140(11) 0.057(7) -0.052(7) 0.007(4) -0.005(7)
Cl3 0.039(6) 0.158(14) 0.102(9) -0.115(10) 0.000(6) -0.005(7)
Cl4 0.008(6) 0.187(17) 0.065(8) -0.062(8) 0.020(5) -0.009(8)
Cl5 0.066(9) 0.25(2) 0.156(13) -0.189(14) 0.048(8) -0.065(11)

loop_
_atom_type_symbol
_atom_type_description
_atom_type_scat_dispersion_real
_atom_type_scat_dispersion_imag
_atom_type_scat_source
C C 0.0033 0.0016 'International Tables Vol C Tables 4.2.6.8 and 6.1.1.4'
H H 0.0000 0.0000 'International Tables Vol C Tables 4.2.6.8 and 6.1.1.4'
N N 0.0061 0.0033 'International Tables Vol C Tables 4.2.6.8 and 6.1.1.4'
O O 0.0106 0.0060 'International Tables Vol C Tables 4.2.6.8 and 6.1.1.4'
Cl Cl 0.1484 0.1585 'International Tables Vol C Tables 4.2.6.8 and 6.1.1.4'
La La -0.2871 2.4523 'International Tables Vol C Tables 4.2.6.8 and 6.1.1.4'

loop_
_geom_angle_atom_site_label_1
_geom_angle_atom_site_label_2
_geom_angle_atom_site_label_3
_geom_angle
_geom_angle_site_symmetry_1
_geom_angle_site_symmetry_3
_geom_angle_publ_flag
O2 La1 O12 147.6(2) . . ?
O2 La1 O1 79.99(18) . . ?
O12 La1 O1 131.31(19) . . ?
O2 La1 O4 77.5(2) . . ?
O12 La1 O4 72.9(2) . . ?
O1 La1 O4 136.48(19) . . ?
O2 La1 O7 66.5(2) . . ?
O12 La1 O7 121.7(2) . . ?
O1 La1 O7 77.6(2) . . ?
O4 La1 O7 124.5(2) . . ?
O2 La1 O1 138.48(17) . 2_666 ?
O12 La1 O1 73.75(18) . 2_666 ?
O1 La1 O1 61.22(17) . 2_666 ?
O4 La1 O1 141.34(18) . 2_666 ?
O7 La1 O1 89.8(2) . 2_666 ?
O2 La1 O3 78.6(2) . . ?
O12 La1 O3 72.2(2) . . ?
O1 La1 O3 155.26(19) . . ?
O4 La1 O3 48.8(2) . . ?
O7 La1 O3 82.6(2) . . ?
O1 La1 O3 133.90(18) 2_666 . ?
O2 La1 O10 117.0(2) . . ?
O12 La1 O10 70.8(2) . . ?
O1 La1 O10 77.4(2) . . ?
O4 La1 O10 80.5(2) . . ?
O7 La1 O10 153.5(2) . . ?
O1 La1 O10 70.52(19) 2_666 . ?
O3 La1 O10 123.8(2) . . ?
O2 La1 O9 68.9(2) . . ?
O12 La1 O9 110.3(2) . . ?
O1 La1 O9 69.57(18) . . ?
O4 La1 O9 67.7(2) . . ?
O7 La1 O9 127.99(19) . . ?
O1 La1 O9 107.14(18) 2_666 . ?
O3 La1 O9 113.2(2) . . ?
O10 La1 O9 48.17(19) . . ?
O2 La1 O6 108.5(2) . . ?
O12 La1 O6 73.4(2) . . ?
O1 La1 O6 107.4(2) . . ?
O4 La1 O6 114.9(2) . . ?
O7 La1 O6 48.35(19) . . ?
O1 La1 O6 72.8(2) 2_666 . ?
O3 La1 O6 68.4(2) . . ?
O10 La1 O6 134.2(2) . . ?
O9 La1 O6 176.2(2) . . ?
O2 La1 N3 77.9(2) . . ?
O12 La1 N3 69.7(2) . . ?
O1 La1 N3 154.6(2) . . ?
O4 La1 N3 24.4(2) . . ?
O7 La1 N3 104.4(2) . . ?
O1 La1 N3 143.02(18) 2_666 . ?
O3 La1 N3 24.4(2) . . ?
O10 La1 N3 101.9(2) . . ?
O9 La1 N3 90.8(2) . . ?
O6 La1 N3 91.3(2) . . ?
O2 La1 N5 93.0(2) . . ?
O12 La1 N5 92.5(2) . . ?
O1 La1 N5 68.2(2) . . ?
O4 La1 N5 76.3(2) . . ?
O7 La1 N5 142.9(2) . . ?
O1 La1 N5 86.25(19) 2_666 . ?
O3 La1 N5 125.1(2) . . ?
O10 La1 N5 24.19(18) . . ?
O9 La1 N5 24.53(19) . . ?
O6 La1 N5 157.2(2) . . ?
N3 La1 N5 100.7(2) . . ?
N1 O1 La1 119.3(4) . . ?
N1 O1 La1 121.0(4) . 2_666 ?
La1 O1 La1 118.78(17) . 2_666 ?
N2 O2 La1 129.8(5) . . ?
N3 O3 La1 95.9(5) . . ?
N3 O4 La1 97.5(6) . . ?
N4 O6 La1 96.4(5) . . ?
N4 O7 La1 98.8(5) . . ?
N5 O9 La1 95.4(5) . . ?
N5 O10 La1 96.9(5) . . ?
C5 N1 C1 121.3(6) . . ?
C5 N1 O1 119.3(6) . . ?
C1 N1 O1 119.3(6) . . ?
C7 N2 O2 120.6(8) . . ?
C7 N2 C11 120.8(8) . . ?
O2 N2 C11 118.6(7) . . ?
O5 N3 O3 121.4(9) . . ?
O5 N3 O4 121.0(10) . . ?
O3 N3 O4 117.6(8) . . ?
O5 N3 La1 176.3(8) . . ?
O3 N3 La1 59.7(5) . . ?
O4 N3 La1 58.1(5) . . ?
O8 N4 O6 123.2(8) . . ?
O8 N4 O7 121.0(9) . . ?
O6 N4 O7 115.8(7) . . ?
O11 N5 O10 123.1(8) . . ?
O11 N5 O9 119.8(8) . . ?
O10 N5 O9 117.0(8) . . ?
O11 N5 La1 163.4(7) . . ?
O10 N5 La1 59.0(4) . . ?
O9 N5 La1 60.1(4) . . ?
N1 C1 C2 120.6(8) . . ?
C1 C2 C3 119.7(8) . . ?
C4 C3 C2 117.7(7) . . ?
C4 C3 C6 121.5(7) . . ?
C2 C3 C6 120.8(8) . . ?
C3 C4 C5 120.8(8) . . ?
N1 C5 C4 119.8(8) . . ?
C6 C6 C3 111.9(7) 2_556 . ?
N2 C7 C8 120.4(9) . . ?
C7 C8 C9 121.4(9) . . ?
C10 C9 C8 117.3(8) . . ?
C10 C9 C12 125.8(8) . . ?
C8 C9 C12 116.8(8) . . ?
C9 C10 C11 121.1(9) . . ?
N2 C11 C10 119.1(9) . . ?
C12 C12 C9 114.6(11) 2_655 . ?
C13 O12 La1 131.5(7) . . ?
Cl5 C15 Cl4 110.2(9) . . ?
Cl5 C15 Cl1 115.5(11) . . ?
Cl4 C15 Cl1 113.1(10) . . ?
Cl5 C15 Cl2 122.6(9) . . ?
Cl4 C15 Cl2 16.7(6) . . ?
Cl1 C15 Cl2 111.6(9) . . ?
Cl5 C15 Cl3 19.2(8) . . ?
Cl4 C15 Cl3 99.5(9) . . ?
Cl1 C15 Cl3 108.0(9) . . ?
Cl2 C15 Cl3 114.9(9) . . ?
Cl5 Cl3 C15 72.6(16) . . ?
Cl3 Cl5 C15 88.2(15) . . ?

loop_
_geom_bond_atom_site_label_1
_geom_bond_atom_site_label_2
_geom_bond_distance
_geom_bond_site_symmetry_2
_geom_bond_publ_flag
La1 O2 2.449(5) . ?
La1 O12 2.541(6) . ?
La1 O1 2.559(5) . ?
La1 O4 2.595(7) . ?
La1 O7 2.608(7) . ?
La1 O1 2.623(5) 2_666 ?
La1 O3 2.629(7) . ?
La1 O10 2.637(6) . ?
La1 O9 2.661(6) . ?
La1 O6 2.665(6) . ?
La1 N3 3.030(9) . ?
La1 N5 3.056(9) . ?
O1 N1 1.362(7) . ?
O1 La1 2.623(5) 2_666 ?
O2 N2 1.344(8) . ?
O3 N3 1.260(11) . ?
O4 N3 1.264(10) . ?
O5 N3 1.218(11) . ?
O6 N4 1.270(10) . ?
O7 N4 1.280(9) . ?
O8 N4 1.222(10) . ?
O9 N5 1.274(9) . ?
O10 N5 1.261(9) . ?
O11 N5 1.210(10) . ?
N1 C5 1.327(10) . ?
N1 C1 1.335(10) . ?
N2 C7 1.329(11) . ?
N2 C11 1.360(11) . ?
C1 C2 1.384(10) . ?
C2 C3 1.389(12) . ?
C3 C4 1.372(12) . ?
C3 C6 1.518(10) . ?
C4 C5 1.388(10) . ?
C6 C6 1.502(5) 2_556 ?
C7 C8 1.352(13) . ?
C8 C9 1.383(13) . ?
C9 C10 1.362(13) . ?
C9 C12 1.518(13) . ?
C10 C11 1.379(13) . ?
C12 C12 1.491(5) 2_655 ?
C13 O12 1.406(13) . ?
C14 O13 1.409(19) . ?
C15 Cl5 1.678(13) . ?
C15 Cl4 1.698(14) . ?
C15 Cl1 1.711(10) . ?
C15 Cl2 1.714(13) . ?
C15 Cl3 1.758(13) . ?
Cl3 Cl5 0.58(2) . ?
